data_4313038
loop_
_publ_author_name
'Guodong Du'
'Arkady Ellern'
'L. Keith Woo'

_publ_contact_author_address
;
  3759 Gilman Hall, Iowa State University,
  Ames, Iowa, 50011, USA
;
_publ_contact_author_email kwoo@iastate.edu
_publ_contact_author_fax +1-515-2945854
_publ_contact_author_name 'L. Keith Woo'
_publ_contact_author_phone +1-515-2945854
_publ_section_title
;
 Synthesis and Characterization of Chiral Tetraaza Macrocyclic Nickel(II)
 and Palladium(II) Complexes
;
_journal_name_full 'Inorganic Chemistry'
_journal_page_first 873
_journal_page_last 877
_journal_paper_doi 10.1021/ic025818v
_journal_volume 42
_journal_year 2003
_chemical_formula_sum 'C24 H34 N4 Ni O2'
_chemical_formula_weight 469.26
_chemical_name_systematic
;
(7,16-diacetyl-1,2,3,4,4a,9a,10,11,12,13,13a,18a-dodecahydro-
5,9,14,18-tetraazadibenzo[a,h]cyclotetrdecenato) nickel(II)
;
_space_group_IT_number 1
_symmetry_cell_setting triclinic
_symmetry_space_group_name_Hall 'P 1'
_symmetry_space_group_name_H-M 'P 1'
_atom_sites_solution_hydrogens geom
_atom_sites_solution_primary direct
_atom_sites_solution_secondary difmap
_audit_creation_method SHELXL-97
_cell_angle_alpha 67.3100(10)
_cell_angle_beta 75.226(2)
_cell_angle_gamma 68.5490(10)
_cell_formula_units_Z 2
_cell_length_a 9.9537(8)
_cell_length_b 10.9729(8)
_cell_length_c 11.8826(9)
_cell_measurement_temperature 298(2)
_cell_volume 1104.59(15)
_computing_cell_refinement 'Bruker SMART'
_computing_data_collection 'Bruker SMART'
_computing_data_reduction 'Bruker SHELXTL'
_computing_molecular_graphics 'Bruker SHELXTL'
_computing_publication_material 'Bruker SHELXTL'
_computing_structure_refinement 'SHELXL-97 (Sheldrick, 1997)'
_computing_structure_solution 'SHELXS-97 (Sheldrick, 1990)'
_diffrn_ambient_temperature 298(2)
_diffrn_measured_fraction_theta_full 0.895
_diffrn_measured_fraction_theta_max 0.895
_diffrn_measurement_device_type 'CCD area detector'
_diffrn_measurement_method 'phi and omega scans'
_diffrn_radiation_monochromator graphite
_diffrn_radiation_source 'fine-focus sealed tube'
_diffrn_radiation_type MoK\a
_diffrn_radiation_wavelength 0.71073
_diffrn_reflns_av_R_equivalents 0.0286
_diffrn_reflns_av_sigmaI/netI 0.0372
_diffrn_reflns_limit_h_max 7
_diffrn_reflns_limit_h_min -13
_diffrn_reflns_limit_k_max 14
_diffrn_reflns_limit_k_min -14
_diffrn_reflns_limit_l_max 13
_diffrn_reflns_limit_l_min -15
_diffrn_reflns_number 9155
_diffrn_reflns_theta_full 28.25
_diffrn_reflns_theta_max 28.25
_diffrn_reflns_theta_min 2.11
_exptl_absorpt_coefficient_mu 0.907
_exptl_absorpt_correction_T_max 1
_exptl_absorpt_correction_T_min 0.71
_exptl_absorpt_correction_type empirical
_exptl_absorpt_process_details 'SADABS, Bruker'
_exptl_crystal_colour ruby
_exptl_crystal_density_diffrn 1.411
_exptl_crystal_density_method 'not measured'
_exptl_crystal_description block
_exptl_crystal_F_000 500
_exptl_crystal_size_max 0.3
_exptl_crystal_size_mid 0.2
_exptl_crystal_size_min 0.2
_refine_diff_density_max 0.645
_refine_diff_density_min -0.538
_refine_diff_density_rms 0.062
_refine_ls_abs_structure_details 'Flack H D (1983), Acta Cryst. A39, 876-881'
_refine_ls_abs_structure_Flack 0.039(11)
_refine_ls_extinction_coef 0.0017(6)
_refine_ls_extinction_expression Fc^*^=kFc[1+0.001xFc^2^\l^3^/sin(2\q)]^-1/4^
_refine_ls_extinction_method SHELXL
_refine_ls_goodness_of_fit_ref 1.070
_refine_ls_hydrogen_treatment mixed
_refine_ls_matrix_type full
_refine_ls_number_parameters 560
_refine_ls_number_reflns 6732
_refine_ls_number_restraints 3
_refine_ls_restrained_S_all 1.069
_refine_ls_R_factor_all 0.0436
_refine_ls_R_factor_gt 0.0382
_refine_ls_shift/su_max 0.023
_refine_ls_shift/su_mean 0.003
_refine_ls_structure_factor_coef Fsqd
_refine_ls_weighting_details 'calc w=1/[\s^2^(Fo^2^)+(0.0556P)^2^+0.0000P] where P=(Fo^2^+2Fc^2^)/3'
_refine_ls_weighting_scheme calc
_refine_ls_wR_factor_gt 0.0913
_refine_ls_wR_factor_ref 0.0934
_reflns_number_gt 6009
_reflns_number_total 6732
_reflns_threshold_expression >2sigma(I)
_cod_data_source_file ic025818v_1.cif
_cod_data_source_block woo13
_cod_depositor_comments
;
The following automatic conversions were performed:

'_symmetry_cell_setting' value 'Triclinic' changed to 'triclinic'
according to the built-in table from CIF Core dictionary named
'cif_core.dic' version 2.4.1 from 2010-06-29.

Automatic conversion script
Id: cif_fix_values 1646 2011-03-28 12:23:43Z adriana 
;
_cod_database_code 4313038

loop_
_symmetry_equiv_pos_as_xyz
'x, y, z'

loop_
_atom_site_label
_atom_site_type_symbol
_atom_site_fract_x
_atom_site_fract_y
_atom_site_fract_z
_atom_site_U_iso_or_equiv
_atom_site_adp_type
_atom_site_occupancy
_atom_site_symmetry_multiplicity
_atom_site_calc_flag
_atom_site_refinement_flags
_atom_site_disorder_assembly
_atom_site_disorder_group
Ni1A Ni 0.95173(4) 0.30681(4) 0.98180(4) 0.03225(13) Uani 1 1 d . . .
C1A C 1.1894(4) 0.0532(4) 1.0420(4) 0.0333(8) Uani 1 1 d . . .
C2A C 1.2604(4) -0.0912(4) 1.0297(4) 0.0399(9) Uani 1 1 d . . .
H2AA H 1.2503 -0.0881 0.9503 0.060 Uiso 1 1 calc R . .
H2AB H 1.2134 -0.1547 1.0927 0.060 Uiso 1 1 calc R . .
H2AC H 1.3618 -0.1214 1.0383 0.060 Uiso 1 1 calc R . .
C3A C 1.1944(5) 0.0671(4) 1.1559(4) 0.0354(10) Uani 1 1 d . . .
C4A C 1.3048(5) -0.0325(4) 1.2348(4) 0.0423(9) Uani 1 1 d . . .
C5A C 1.2820(7) -0.0463(6) 1.3694(5) 0.0611(15) Uani 1 1 d . . .
H5AA H 1.3643 -0.1155 1.4075 0.092 Uiso 1 1 calc R . .
H5AB H 1.1955 -0.0732 1.4093 0.092 Uiso 1 1 calc R . .
H5AC H 1.2716 0.0408 1.3768 0.092 Uiso 1 1 calc R . .
C6A C 1.0941(5) 0.1771(5) 1.1955(4) 0.0403(11) Uani 1 1 d . . .
H6AA H 1.1044 0.1805 1.2698 0.048 Uiso 1 1 calc R . .
C7A C 0.8926(5) 0.3851(4) 1.1919(4) 0.0379(9) Uani 1 1 d . . .
H7AA H 0.9306 0.4647 1.1531 0.046 Uiso 1 1 calc R . .
C8A C 0.8759(5) 0.3520(5) 1.3283(4) 0.0511(11) Uani 1 1 d . . .
H8AA H 0.9696 0.3312 1.3531 0.061 Uiso 1 1 calc R . .
H8AB H 0.8425 0.2708 1.3693 0.061 Uiso 1 1 calc R . .
C9A C 0.7661(6) 0.4745(5) 1.3675(5) 0.0584(13) Uani 1 1 d . . .
H9AA H 0.7501 0.4472 1.4566 0.070 Uiso 1 1 calc R . .
H9AB H 0.8071 0.5510 1.3367 0.070 Uiso 1 1 calc R . .
C10A C 0.6210(6) 0.5229(5) 1.3202(4) 0.0549(13) Uani 1 1 d . . .
H10E H 0.5601 0.6062 1.3394 0.066 Uiso 1 1 calc R . .
H10F H 0.5721 0.4523 1.3621 0.066 Uiso 1 1 calc R . .
C11A C 0.6391(5) 0.5526(5) 1.1813(4) 0.0505(11) Uani 1 1 d . . .
H11E H 0.6751 0.6321 1.1383 0.061 Uiso 1 1 calc R . .
H11F H 0.5455 0.5742 1.1561 0.061 Uiso 1 1 calc R . .
C12A C 0.7463(5) 0.4265(5) 1.1476(4) 0.0388(11) Uani 1 1 d . . .
H12C H 0.7054 0.3489 1.1886 0.047 Uiso 1 1 calc R . .
C13A C 0.7001(4) 0.5390(4) 0.9366(4) 0.0367(9) Uani 1 1 d . . .
H13C H 0.6153 0.5940 0.9690 0.044 Uiso 1 1 calc R . .
C14A C 0.7226(5) 0.5693(4) 0.8101(4) 0.0363(10) Uani 1 1 d . . .
C15A C 0.6105(5) 0.6921(4) 0.7452(4) 0.0438(10) Uani 1 1 d . . .
C16A C 0.5949(6) 0.7363(6) 0.6100(5) 0.0614(16) Uani 1 1 d . . .
H16G H 0.5141 0.8188 0.5899 0.092 Uiso 1 1 calc R . .
H16H H 0.5782 0.6637 0.5945 0.092 Uiso 1 1 calc R . .
H16I H 0.6825 0.7542 0.5603 0.092 Uiso 1 1 calc R . .
C17A C 0.8435(5) 0.4828(4) 0.7518(4) 0.0362(9) Uani 1 1 d . . .
C18A C 0.8959(5) 0.5409(4) 0.6177(4) 0.0490(10) Uani 1 1 d . . .
H18G H 0.9759 0.4710 0.5923 0.074 Uiso 1 1 calc R . .
H18H H 0.9274 0.6187 0.6046 0.074 Uiso 1 1 calc R . .
H18I H 0.8181 0.5700 0.5704 0.074 Uiso 1 1 calc R . .
C19A C 1.0266(5) 0.2669(4) 0.7521(4) 0.0358(8) Uani 1 1 d . . .
H19C H 1.0979 0.3142 0.6987 0.043 Uiso 1 1 calc R . .
C20A C 0.9628(5) 0.2239(4) 0.6735(4) 0.0487(11) Uani 1 1 d . . .
H20E H 0.9036 0.1646 0.7262 0.058 Uiso 1 1 calc R . .
H20F H 0.9016 0.3053 0.6194 0.058 Uiso 1 1 calc R . .
C21A C 1.0888(5) 0.1462(4) 0.5970(4) 0.0504(11) Uani 1 1 d . . .
H21E H 1.0500 0.1052 0.5582 0.060 Uiso 1 1 calc R . .
H21F H 1.1334 0.2119 0.5323 0.060 Uiso 1 1 calc R . .
C22A C 1.2049(6) 0.0330(5) 0.6731(5) 0.0533(13) Uani 1 1 d . . .
H22E H 1.1688 -0.0459 0.7198 0.064 Uiso 1 1 calc R . .
H22F H 1.2904 0.0033 0.6177 0.064 Uiso 1 1 calc R . .
C23A C 1.2500(5) 0.0759(4) 0.7621(4) 0.0411(9) Uani 1 1 d . . .
H23E H 1.2966 0.1479 0.7173 0.049 Uiso 1 1 calc R . .
H23F H 1.3176 -0.0026 0.8129 0.049 Uiso 1 1 calc R . .
C24A C 1.1068(5) 0.1310(5) 0.8437(4) 0.0336(10) Uani 1 1 d . . .
H24C H 1.0496 0.0665 0.8683 0.040 Uiso 1 1 calc R . .
N1A N 1.1150(4) 0.1550(3) 0.9557(3) 0.0335(8) Uani 1 1 d . . .
N2A N 0.9881(4) 0.2746(3) 1.1376(3) 0.0361(8) Uani 1 1 d . . .
N3A N 0.7846(4) 0.4422(3) 1.0150(3) 0.0364(8) Uani 1 1 d . . .
N4A N 0.9183(4) 0.3580(3) 0.8197(3) 0.0348(8) Uani 1 1 d . . .
O1A O 1.4190(3) -0.1084(3) 1.1975(3) 0.0600(9) Uani 1 1 d . . .
O2A O 0.5165(4) 0.7644(3) 0.8020(3) 0.0614(9) Uani 1 1 d . . .
Ni1B Ni 0.04835(4) 0.69335(4) 0.01817(4) 0.03372(14) Uani 1 1 d . . .
C1B C 0.1136(4) 0.6409(4) 0.2579(4) 0.0354(8) Uani 1 1 d . . .
C2B C 0.1346(5) 0.7080(4) 0.3413(4) 0.0454(10) Uani 1 1 d . . .
H2BA H 0.0633 0.7973 0.3311 0.068 Uiso 1 1 calc R . .
H2BB H 0.2304 0.7184 0.3196 0.068 Uiso 1 1 calc R . .
H2BC H 0.1231 0.6503 0.4256 0.068 Uiso 1 1 calc R . .
C3B C 0.2138(5) 0.5050(4) 0.2634(4) 0.0397(10) Uani 1 1 d . . .
C4B C 0.2806(5) 0.4127(4) 0.3736(4) 0.0437(10) Uani 1 1 d . . .
C5B C 0.3981(6) 0.2783(5) 0.3706(5) 0.0565(14) Uani 1 1 d . . .
H5BA H 0.4311 0.2293 0.4498 0.085 Uiso 1 1 calc R . .
H5BB H 0.4783 0.2982 0.3096 0.085 Uiso 1 1 calc R . .
H5BC H 0.3591 0.2222 0.3505 0.085 Uiso 1 1 calc R . .
C6B C 0.2496(5) 0.4598(5) 0.1590(5) 0.0401(11) Uani 1 1 d . . .
H6BA H 0.3144 0.3716 0.1671 0.048 Uiso 1 1 calc R . .
C7B C 0.2513(4) 0.4675(4) -0.0462(4) 0.0386(9) Uani 1 1 d . . .
H7BA H 0.1811 0.4218 -0.0419 0.046 Uiso 1 1 calc R . .
C8B C 0.4020(5) 0.3637(5) -0.0484(5) 0.0528(12) Uani 1 1 d . . .
H8BA H 0.4052 0.2829 0.0248 0.063 Uiso 1 1 calc R . .
H8BB H 0.4733 0.4048 -0.0484 0.063 Uiso 1 1 calc R . .
C9B C 0.4388(6) 0.3207(5) -0.1621(5) 0.0634(14) Uani 1 1 d . . .
H9BA H 0.5386 0.2613 -0.1659 0.076 Uiso 1 1 calc R . .
H9BB H 0.3764 0.2670 -0.1548 0.076 Uiso 1 1 calc R . .
C10B C 0.4213(6) 0.4413(5) -0.2806(5) 0.0636(15) Uani 1 1 d . . .
H10G H 0.4367 0.4070 -0.3483 0.076 Uiso 1 1 calc R . .
H10H H 0.4949 0.4861 -0.2953 0.076 Uiso 1 1 calc R . .
C11B C 0.2696(6) 0.5482(5) -0.2773(5) 0.0568(12) Uani 1 1 d . . .
H11G H 0.2658 0.6286 -0.3509 0.068 Uiso 1 1 calc R . .
H11H H 0.1960 0.5083 -0.2745 0.068 Uiso 1 1 calc R . .
C12B C 0.2402(5) 0.5911(5) -0.1636(4) 0.0392(11) Uani 1 1 d . . .
H12D H 0.3135 0.6345 -0.1704 0.047 Uiso 1 1 calc R . .
C13B C 0.0173(5) 0.7636(4) -0.2316(5) 0.0432(10) Uani 1 1 d . . .
H13D H 0.0599 0.7554 -0.3087 0.052 Uiso 1 1 calc R . .
C14B C -0.1228(5) 0.8561(5) -0.2236(5) 0.0419(12) Uani 1 1 d . . .
C15B C -0.1835(5) 0.9255(5) -0.3405(4) 0.0481(10) Uani 1 1 d . . .
C16B C -0.3135(7) 1.0520(6) -0.3643(6) 0.0699(18) Uani 1 1 d . . .
H16J H -0.3334 1.0785 -0.4468 0.105 Uiso 1 1 calc R . .
H16K H -0.2937 1.1263 -0.3543 0.105 Uiso 1 1 calc R . .
H16L H -0.3964 1.0322 -0.3071 0.105 Uiso 1 1 calc R . .
C17B C -0.1932(5) 0.8833(4) -0.1106(4) 0.0372(10) Uani 1 1 d . . .
C18B C -0.3574(4) 0.9343(4) -0.0893(4) 0.0498(10) Uani 1 1 d . . .
H18J H -0.3887 0.9474 -0.0103 0.075 Uiso 1 1 calc R . .
H18K H -0.3963 0.8672 -0.0916 0.075 Uiso 1 1 calc R . .
H18L H -0.3918 1.0206 -0.1523 0.075 Uiso 1 1 calc R . .
C19B C -0.1916(4) 0.8938(4) 0.0875(4) 0.0354(9) Uani 1 1 d . . .
H19D H -0.2709 0.8523 0.1278 0.043 Uiso 1 1 calc R . .
C20B C -0.2553(5) 1.0502(4) 0.0591(4) 0.0458(10) Uani 1 1 d . . .
H20G H -0.3174 1.0883 -0.0050 0.055 Uiso 1 1 calc R . .
H20H H -0.1773 1.0925 0.0296 0.055 Uiso 1 1 calc R . .
C21B C -0.3445(5) 1.0831(4) 0.1759(4) 0.0466(11) Uani 1 1 d . . .
H21G H -0.3755 1.1824 0.1594 0.056 Uiso 1 1 calc R . .
H21H H -0.4311 1.0536 0.1973 0.056 Uiso 1 1 calc R . .
C22B C -0.2573(6) 1.0114(5) 0.2841(5) 0.0513(12) Uani 1 1 d . . .
H22G H -0.3222 1.0203 0.3587 0.062 Uiso 1 1 calc R . .
H22H H -0.1851 1.0572 0.2714 0.062 Uiso 1 1 calc R . .
C23B C -0.1808(5) 0.8583(4) 0.3007(4) 0.0456(10) Uani 1 1 d . . .
H23G H -0.1216 0.8177 0.3670 0.055 Uiso 1 1 calc R . .
H23H H -0.2524 0.8096 0.3217 0.055 Uiso 1 1 calc R . .
C24B C -0.0855(5) 0.8453(4) 0.1812(4) 0.0366(11) Uani 1 1 d . . .
H24D H -0.0300 0.9117 0.1536 0.044 Uiso 1 1 calc R . .
O1B O 0.2462(4) 0.4362(3) 0.4719(3) 0.0645(9) Uani 1 1 d . . .
O2B O -0.1225(5) 0.8845(4) -0.4305(3) 0.0782(12) Uani 1 1 d . . .
N1B N 0.0202(4) 0.7079(3) 0.1783(3) 0.0348(8) Uani 1 1 d . . .
N2B N 0.2013(4) 0.5287(3) 0.0548(3) 0.0361(8) Uani 1 1 d . . .
N3B N 0.0935(4) 0.6876(4) -0.1406(3) 0.0385(8) Uani 1 1 d . . .
N4B N -0.1177(4) 0.8461(4) -0.0186(3) 0.0364(8) Uani 1 1 d . . .

loop_
_atom_site_aniso_label
_atom_site_aniso_U_11
_atom_site_aniso_U_22
_atom_site_aniso_U_33
_atom_site_aniso_U_23
_atom_site_aniso_U_13
_atom_site_aniso_U_12
Ni1A 0.0355(3) 0.0298(3) 0.0292(3) -0.0105(2) -0.0028(2) -0.0073(2)
C1A 0.037(2) 0.0345(19) 0.030(2) -0.0068(16) -0.0027(16) -0.0177(17)
C2A 0.034(2) 0.036(2) 0.043(2) -0.0126(18) -0.0024(17) -0.0047(16)
C3A 0.036(2) 0.037(2) 0.032(2) -0.0103(18) -0.0075(18) -0.0076(18)
C4A 0.048(3) 0.039(2) 0.038(2) -0.0115(18) -0.0115(18) -0.0085(18)
C5A 0.072(4) 0.057(3) 0.048(3) -0.013(3) -0.029(3) -0.003(3)
C6A 0.048(3) 0.044(3) 0.035(3) -0.012(2) -0.007(2) -0.020(2)
C7A 0.045(2) 0.0344(19) 0.035(2) -0.0135(17) -0.0048(17) -0.0104(17)
C8A 0.055(3) 0.053(3) 0.042(3) -0.021(2) -0.015(2) 0.000(2)
C9A 0.068(3) 0.063(3) 0.049(3) -0.036(2) -0.003(2) -0.010(2)
C10A 0.062(3) 0.059(3) 0.044(3) -0.030(2) 0.002(2) -0.011(2)
C11A 0.049(3) 0.054(3) 0.044(3) -0.027(2) -0.004(2) -0.002(2)
C12A 0.042(3) 0.038(2) 0.034(2) -0.0112(19) 0.000(2) -0.013(2)
C13A 0.033(2) 0.0344(19) 0.040(2) -0.0179(17) -0.0012(17) -0.0037(16)
C14A 0.038(2) 0.032(2) 0.038(2) -0.0136(19) -0.0033(19) -0.0076(18)
C15A 0.046(2) 0.036(2) 0.046(3) -0.0133(19) -0.0115(19) -0.0053(18)
C16A 0.057(3) 0.058(3) 0.050(3) -0.014(3) -0.017(3) 0.008(3)
C17A 0.040(2) 0.0319(19) 0.034(2) -0.0088(17) -0.0076(18) -0.0085(18)
C18A 0.062(3) 0.039(2) 0.034(2) -0.0077(17) -0.0079(19) -0.0049(19)
C19A 0.039(2) 0.0322(19) 0.035(2) -0.0129(17) -0.0061(17) -0.0057(16)
C20A 0.057(3) 0.044(2) 0.046(3) -0.022(2) -0.017(2) -0.001(2)
C21A 0.067(3) 0.045(2) 0.039(2) -0.0217(19) -0.012(2) -0.005(2)
C22A 0.072(3) 0.041(2) 0.040(3) -0.019(2) -0.007(2) -0.005(2)
C23A 0.040(2) 0.041(2) 0.032(2) -0.0138(18) -0.0033(17) -0.0008(18)
C24A 0.039(2) 0.032(2) 0.032(2) -0.0148(19) -0.0063(18) -0.0084(18)
N1A 0.0353(19) 0.0303(16) 0.0322(19) -0.0117(15) -0.0003(16) -0.0081(14)
N2A 0.043(2) 0.0302(17) 0.034(2) -0.0110(15) -0.0096(17) -0.0063(16)
N3A 0.037(2) 0.0380(18) 0.0285(18) -0.0114(16) -0.0041(15) -0.0044(14)
N4A 0.042(2) 0.0339(18) 0.0270(18) -0.0129(15) -0.0021(15) -0.0076(15)
O1A 0.0447(19) 0.062(2) 0.061(2) -0.0201(17) -0.0174(16) 0.0046(15)
O2A 0.055(2) 0.0551(19) 0.061(2) -0.0277(17) -0.0182(17) 0.0140(15)
Ni1B 0.0342(3) 0.0296(3) 0.0362(3) -0.0135(2) -0.0033(2) -0.0060(2)
C1B 0.039(2) 0.0322(19) 0.032(2) -0.0095(17) -0.0017(17) -0.0107(17)
C2B 0.053(3) 0.042(2) 0.042(2) -0.0145(19) -0.0070(19) -0.0133(19)
C3B 0.039(2) 0.036(2) 0.038(2) -0.0109(19) -0.0059(19) -0.0059(18)
C4B 0.040(2) 0.043(2) 0.039(2) -0.0104(19) -0.0021(18) -0.0078(18)
C5B 0.059(3) 0.043(3) 0.050(3) -0.009(2) -0.013(3) 0.001(2)
C6B 0.037(2) 0.028(2) 0.049(3) -0.012(2) -0.007(2) -0.0022(17)
C7B 0.039(2) 0.037(2) 0.044(2) -0.0210(18) -0.0003(18) -0.0115(17)
C8B 0.053(3) 0.040(2) 0.054(3) -0.020(2) -0.012(2) 0.0064(19)
C9B 0.063(3) 0.050(3) 0.069(4) -0.035(3) -0.005(3) 0.006(2)
C10B 0.066(4) 0.064(3) 0.048(3) -0.027(3) 0.002(2) -0.004(3)
C11B 0.060(3) 0.059(3) 0.042(3) -0.024(2) -0.003(2) -0.001(2)
C12B 0.037(2) 0.036(2) 0.043(3) -0.022(2) 0.000(2) -0.0040(19)
C13B 0.045(3) 0.041(2) 0.046(3) -0.026(2) -0.001(2) -0.0068(19)
C14B 0.043(3) 0.037(2) 0.042(3) -0.015(2) -0.005(2) -0.0059(19)
C15B 0.048(3) 0.049(2) 0.048(3) -0.019(2) -0.014(2) -0.007(2)
C16B 0.076(4) 0.063(4) 0.061(4) -0.023(3) -0.024(3) 0.004(3)
C17B 0.039(2) 0.030(2) 0.041(3) -0.0125(18) -0.0088(19) -0.0061(17)
C18B 0.041(2) 0.054(2) 0.055(3) -0.024(2) -0.0092(19) -0.0058(19)
C19B 0.034(2) 0.0340(19) 0.042(2) -0.0186(18) -0.0021(17) -0.0084(16)
C20B 0.054(3) 0.036(2) 0.049(3) -0.019(2) -0.010(2) -0.0076(19)
C21B 0.046(3) 0.039(2) 0.052(3) -0.024(2) -0.007(2) -0.0003(18)
C22B 0.055(3) 0.046(3) 0.052(3) -0.028(2) -0.003(2) -0.004(2)
C23B 0.046(3) 0.043(2) 0.037(2) -0.0171(19) -0.0006(19) -0.0010(19)
C24B 0.043(3) 0.027(2) 0.032(2) -0.0077(18) -0.0012(19) -0.0073(18)
O1B 0.076(2) 0.0575(19) 0.042(2) -0.0143(16) -0.0087(17) -0.0017(17)
O2B 0.092(3) 0.080(3) 0.053(2) -0.033(2) -0.025(2) 0.007(2)
N1B 0.0344(19) 0.0295(17) 0.036(2) -0.0131(16) 0.0001(15) -0.0055(14)
N2B 0.039(2) 0.0289(16) 0.039(2) -0.0129(15) -0.0063(16) -0.0055(15)
N3B 0.037(2) 0.0337(17) 0.040(2) -0.0154(16) -0.0040(16) -0.0027(15)
N4B 0.0323(18) 0.0333(18) 0.041(2) -0.0169(16) 0.0001(16) -0.0047(14)

loop_
_atom_type_symbol
_atom_type_description
_atom_type_scat_dispersion_real
_atom_type_scat_dispersion_imag
_atom_type_scat_source
C C 0.0033 0.0016 'International Tables Vol C Tables 4.2.6.8 and 6.1.1.4'
H H 0.0000 0.0000 'International Tables Vol C Tables 4.2.6.8 and 6.1.1.4'
N N 0.0061 0.0033 'International Tables Vol C Tables 4.2.6.8 and 6.1.1.4'
O O 0.0106 0.0060 'International Tables Vol C Tables 4.2.6.8 and 6.1.1.4'
Ni Ni 0.3393 1.1124 'International Tables Vol C Tables 4.2.6.8 and 6.1.1.4'

loop_
_geom_angle_atom_site_label_1
_geom_angle_atom_site_label_2
_geom_angle_atom_site_label_3
_geom_angle
_geom_angle_site_symmetry_1
_geom_angle_site_symmetry_3
_geom_angle_publ_flag
N2A Ni1A N3A 85.44(16) . . ?
N2A Ni1A N4A 173.75(14) . . ?
N3A Ni1A N4A 92.13(15) . . ?
N2A Ni1A N1A 93.81(15) . . ?
N3A Ni1A N1A 174.84(16) . . ?
N4A Ni1A N1A 89.11(15) . . ?
N1A C1A C3A 122.6(4) . . ?
N1A C1A C2A 120.3(4) . . ?
C3A C1A C2A 116.8(4) . . ?
C6A C3A C1A 121.5(4) . . ?
C6A C3A C4A 117.7(4) . . ?
C1A C3A C4A 120.8(4) . . ?
O1A C4A C3A 123.2(4) . . ?
O1A C4A C5A 116.6(4) . . ?
C3A C4A C5A 120.1(4) . . ?
N2A C6A C3A 126.1(4) . . ?
N2A C7A C8A 118.4(4) . . ?
N2A C7A C12A 103.9(3) . . ?
C8A C7A C12A 111.3(4) . . ?
C7A C8A C9A 110.8(4) . . ?
C10A C9A C8A 112.6(4) . . ?
C9A C10A C11A 112.2(4) . . ?
C10A C11A C12A 110.0(4) . . ?
N3A C12A C7A 104.0(3) . . ?
N3A C12A C11A 116.8(4) . . ?
C7A C12A C11A 111.1(4) . . ?
N3A C13A C14A 127.0(4) . . ?
C13A C14A C17A 120.9(4) . . ?
C13A C14A C15A 114.0(4) . . ?
C17A C14A C15A 125.0(4) . . ?
O2A C15A C14A 120.2(4) . . ?
O2A C15A C16A 114.5(4) . . ?
C14A C15A C16A 125.3(4) . . ?
N4A C17A C14A 119.9(4) . . ?
N4A C17A C18A 120.3(4) . . ?
C14A C17A C18A 119.3(4) . . ?
N4A C19A C20A 115.0(3) . . ?
N4A C19A C24A 109.9(3) . . ?
C20A C19A C24A 105.7(3) . . ?
C21A C20A C19A 108.7(4) . . ?
C22A C21A C20A 113.1(4) . . ?
C23A C22A C21A 114.4(3) . . ?
C22A C23A C24A 106.4(4) . . ?
N1A C24A C19A 110.4(3) . . ?
N1A C24A C23A 120.0(4) . . ?
C19A C24A C23A 102.7(3) . . ?
C1A N1A C24A 119.8(3) . . ?
C1A N1A Ni1A 125.6(3) . . ?
C24A N1A Ni1A 109.6(3) . . ?
C6A N2A C7A 119.3(4) . . ?
C6A N2A Ni1A 127.1(3) . . ?
C7A N2A Ni1A 113.3(3) . . ?
C13A N3A C12A 120.1(4) . . ?
C13A N3A Ni1A 126.9(3) . . ?
C12A N3A Ni1A 112.9(3) . . ?
C17A N4A C19A 116.8(3) . . ?
C17A N4A Ni1A 126.7(3) . . ?
C19A N4A Ni1A 112.9(3) . . ?
N3B Ni1B N2B 85.57(16) . . ?
N3B Ni1B N4B 92.90(16) . . ?
N2B Ni1B N4B 173.36(16) . . ?
N3B Ni1B N1B 173.29(16) . . ?
N2B Ni1B N1B 93.28(15) . . ?
N4B Ni1B N1B 88.98(16) . . ?
N1B C1B C3B 122.0(4) . . ?
N1B C1B C2B 121.9(4) . . ?
C3B C1B C2B 115.9(4) . . ?
C6B C3B C1B 120.0(4) . . ?
C6B C3B C4B 118.7(4) . . ?
C1B C3B C4B 121.3(4) . . ?
O1B C4B C3B 123.6(4) . . ?
O1B C4B C5B 116.9(4) . . ?
C3B C4B C5B 119.5(4) . . ?
N2B C6B C3B 126.5(4) . . ?
N2B C7B C12B 104.7(3) . . ?
N2B C7B C8B 117.4(4) . . ?
C12B C7B C8B 110.8(3) . . ?
C7B C8B C9B 110.1(4) . . ?
C10B C9B C8B 113.6(4) . . ?
C9B C10B C11B 112.2(4) . . ?
C12B C11B C10B 108.8(4) . . ?
N3B C12B C7B 103.7(3) . . ?
N3B C12B C11B 116.4(4) . . ?
C7B C12B C11B 111.8(4) . . ?
N3B C13B C14B 125.8(4) . . ?
C13B C14B C17B 121.2(5) . . ?
C13B C14B C15B 114.0(4) . . ?
C17B C14B C15B 124.8(4) . . ?
O2B C15B C14B 120.3(4) . . ?
O2B C15B C16B 115.4(5) . . ?
C14B C15B C16B 124.2(4) . . ?
N4B C17B C14B 120.9(4) . . ?
N4B C17B C18B 119.6(4) . . ?
C14B C17B C18B 118.9(4) . . ?
N4B C19B C20B 116.0(4) . . ?
N4B C19B C24B 110.4(3) . . ?
C20B C19B C24B 105.7(3) . . ?
C19B C20B C21B 109.8(4) . . ?
C22B C21B C20B 111.9(4) . . ?
C21B C22B C23B 112.4(4) . . ?
C24B C23B C22B 108.7(4) . . ?
N1B C24B C23B 119.6(4) . . ?
N1B C24B C19B 108.7(3) . . ?
C23B C24B C19B 105.5(4) . . ?
C1B N1B C24B 119.5(4) . . ?
C1B N1B Ni1B 125.6(3) . . ?
C24B N1B Ni1B 110.0(3) . . ?
C6B N2B C7B 120.0(4) . . ?
C6B N2B Ni1B 126.9(3) . . ?
C7B N2B Ni1B 112.4(3) . . ?
C13B N3B C12B 119.4(4) . . ?
C13B N3B Ni1B 127.4(3) . . ?
C12B N3B Ni1B 113.0(3) . . ?
C17B N4B C19B 118.1(3) . . ?
C17B N4B Ni1B 125.9(3) . . ?
C19B N4B Ni1B 112.5(3) . . ?

loop_
_geom_bond_atom_site_label_1
_geom_bond_atom_site_label_2
_geom_bond_distance
_geom_bond_site_symmetry_2
_geom_bond_publ_flag
Ni1A N2A 1.852(4) . ?
Ni1A N3A 1.855(3) . ?
Ni1A N4A 1.868(3) . ?
Ni1A N1A 1.917(3) . ?
C1A N1A 1.321(5) . ?
C1A C3A 1.434(6) . ?
C1A C2A 1.529(5) . ?
C3A C6A 1.411(6) . ?
C3A C4A 1.462(6) . ?
C4A O1A 1.232(5) . ?
C4A C5A 1.511(7) . ?
C6A N2A 1.307(6) . ?
C7A N2A 1.495(5) . ?
C7A C8A 1.496(6) . ?
C7A C12A 1.525(7) . ?
C8A C9A 1.539(6) . ?
C9A C10A 1.519(7) . ?
C10A C11A 1.529(6) . ?
C11A C12A 1.531(6) . ?
C12A N3A 1.480(6) . ?
C13A N3A 1.299(5) . ?
C13A C14A 1.385(6) . ?
C14A C17A 1.441(6) . ?
C14A C15A 1.480(6) . ?
C15A O2A 1.228(5) . ?
C15A C16A 1.521(7) . ?
C17A N4A 1.338(5) . ?
C17A C18A 1.501(6) . ?
C19A N4A 1.482(5) . ?
C19A C20A 1.537(6) . ?
C19A C24A 1.538(6) . ?
C20A C21A 1.536(5) . ?
C21A C22A 1.521(7) . ?
C22A C23A 1.524(6) . ?
C23A C24A 1.567(6) . ?
C24A N1A 1.479(5) . ?
Ni1B N3B 1.845(4) . ?
Ni1B N2B 1.868(4) . ?
Ni1B N4B 1.873(4) . ?
Ni1B N1B 1.912(4) . ?
C1B N1B 1.308(5) . ?
C1B C3B 1.448(5) . ?
C1B C2B 1.532(6) . ?
C3B C6B 1.425(6) . ?
C3B C4B 1.453(6) . ?
C4B O1B 1.230(5) . ?
C4B C5B 1.517(6) . ?
C6B N2B 1.285(6) . ?
C7B N2B 1.488(5) . ?
C7B C12B 1.519(6) . ?
C7B C8B 1.517(6) . ?
C8B C9B 1.516(6) . ?
C9B C10B 1.511(7) . ?
C10B C11B 1.538(7) . ?
C11B C12B 1.523(6) . ?
C12B N3B 1.490(6) . ?
C13B N3B 1.303(6) . ?
C13B C14B 1.399(6) . ?
C14B C17B 1.435(6) . ?
C14B C15B 1.467(7) . ?
C15B O2B 1.247(5) . ?
C15B C16B 1.501(7) . ?
C17B N4B 1.333(6) . ?
C17B C18B 1.509(6) . ?
C19B N4B 1.469(5) . ?
C19B C20B 1.526(5) . ?
C19B C24B 1.539(6) . ?
C20B C21B 1.539(6) . ?
C21B C22B 1.522(7) . ?
C22B C23B 1.525(6) . ?
C23B C24B 1.520(6) . ?
C24B N1B 1.498(5) . ?
